data_1556466
loop_
_publ_author_name
'Delgado-Martinez, P.'
'Elvira-Bravo, A.'
'Gonzalez-Prieto, R.'
'Priego, J.L.'
'Jimenez-Aparicio, R.'
'Torres, M.R.'

_publ_section_title
;
 Synthesis of Ru2Br(mu-O2CC6H4-R)4 (R = o-Me, m-Me, p-Me) Using Microwave
 Activation: Structural and Magnetic Properties
;
_journal_name_full Inorganics
_journal_page_first 524
_journal_page_last 536
_journal_paper_doi 10.3390/inorganics2030524
_journal_volume 2
_journal_year 2014
_chemical_formula_sum 'C32 H28 Br O8 Ru2'
_chemical_formula_weight 822.59
_space_group_IT_number 15
_space_group_name_Hall '-I 2ya'
_space_group_name_H-M_alt 'I 1 2/a 1'
_symmetry_cell_setting monoclinic
_symmetry_space_group_name_H-M 'I 1 2/a 1'
_atom_sites_solution_hydrogens geom
_atom_sites_solution_primary direct
_atom_sites_solution_secondary difmap
_cell_angle_alpha 90.00
_cell_angle_beta 94.623(5)
_cell_angle_gamma 90.00
_cell_formula_units_Z 4
_cell_length_a 12.9939(7)
_cell_length_b 10.1996(5)
_cell_length_c 24.8297(16)
_cell_measurement_reflns_used 1598
_cell_measurement_temperature 293(2)
_cell_measurement_theta_max 26.3390
_cell_measurement_theta_min 4.0300
_cell_volume 3280.0(3)
_computing_cell_refinement
; 
'Mon Mar 03 18:16:02 2014' 
;
_computing_data_collection
; 
'Mon Mar 03 18:16:02 2014' 
;
_computing_data_reduction
; 
'Mon Mar 03 18:16:02 2014' 
;
_computing_structure_refinement 'SHELXL-97 (Sheldrick, 1997)'
_computing_structure_solution 'SHELXS-97 (Sheldrick, 1990)'
_diffrn_ambient_temperature 293(2)
_diffrn_detector_area_resol_mean 10.3317
_diffrn_measured_fraction_theta_full 0.998
_diffrn_measured_fraction_theta_max 0.998
_diffrn_measurement_device_type 'Xcalibur, Atlas'
_diffrn_measurement_method '\w scans'
_diffrn_radiation_monochromator graphite
_diffrn_radiation_source 'fine-focus sealed tube'
_diffrn_radiation_type MoK\a
_diffrn_radiation_wavelength 0.71073
_diffrn_reflns_av_R_equivalents 0.0454
_diffrn_reflns_av_sigmaI/netI 0.0709
_diffrn_reflns_limit_h_max 16
_diffrn_reflns_limit_h_min -15
_diffrn_reflns_limit_k_max 12
_diffrn_reflns_limit_k_min -12
_diffrn_reflns_limit_l_max 30
_diffrn_reflns_limit_l_min -24
_diffrn_reflns_number 8036
_diffrn_reflns_theta_full 26.00
_diffrn_reflns_theta_max 26.00
_diffrn_reflns_theta_min 3.43
_exptl_absorpt_coefficient_mu 2.186
_exptl_absorpt_correction_T_max 1.00000
_exptl_absorpt_correction_T_min 0.87097
_exptl_absorpt_correction_type multi-scan
_exptl_absorpt_process_details
; 
'Mon Mar 03 18:16:02 2014' 
;
_exptl_crystal_colour 'clear dark brown'
_exptl_crystal_density_diffrn 1.666
_exptl_crystal_density_method 'not measured'
_exptl_crystal_description prism
_exptl_crystal_F_000 1628
_exptl_crystal_size_max 0.6000
_exptl_crystal_size_mid 0.0900
_exptl_crystal_size_min 0.0700
_refine_diff_density_max 0.700
_refine_diff_density_min -0.497
_refine_diff_density_rms 0.110
_refine_ls_extinction_method none
_refine_ls_goodness_of_fit_ref 0.997
_refine_ls_hydrogen_treatment constr
_refine_ls_matrix_type full
_refine_ls_number_parameters 195
_refine_ls_number_reflns 3217
_refine_ls_number_restraints 0
_refine_ls_restrained_S_all 0.997
_refine_ls_R_factor_all 0.0710
_refine_ls_R_factor_gt 0.0406
_refine_ls_shift/su_max 0.001
_refine_ls_shift/su_mean 0.000
_refine_ls_structure_factor_coef Fsqd
_refine_ls_weighting_details 'calc w=1/[\s^2^(Fo^2^)+(0.0300P)^2^+0.0000P] where P=(Fo^2^+2Fc^2^)/3'
_refine_ls_weighting_scheme calc
_refine_ls_wR_factor_gt 0.0711
_refine_ls_wR_factor_ref 0.0851
_reflns_number_gt 2290
_reflns_number_total 3217
_reflns_threshold_expression >2sigma(I)
_cod_data_source_file cif-compound_3.cif
_cod_data_source_block aeb16
_cod_database_code 1556466

loop_
_symmetry_equiv_pos_as_xyz
'x, y, z'
'-x+1/2, y, -z'
'x+1/2, y+1/2, z+1/2'
'-x+1, y+1/2, -z+1/2'
'-x, -y, -z'
'x-1/2, -y, z'
'-x+1/2, -y+1/2, -z+1/2'
'x, -y+1/2, z+1/2'

loop_
_atom_site_label
_atom_site_type_symbol
_atom_site_fract_x
_atom_site_fract_y
_atom_site_fract_z
_atom_site_U_iso_or_equiv
_atom_site_adp_type
_atom_site_occupancy
_atom_site_symmetry_multiplicity
_atom_site_calc_flag
_atom_site_refinement_flags
_atom_site_disorder_assembly
_atom_site_disorder_group
Br1 Br 0.7500 0.19466(6) 0.0000 0.0449(2) Uani 1 2 d S . .
C1 C 0.3996(3) 0.2095(4) -0.03593(17) 0.0319(10) Uani 1 1 d . . .
C2 C 0.3429(3) 0.3246(4) -0.05802(17) 0.0336(11) Uani 1 1 d . . .
C3 C 0.3915(4) 0.4444(4) -0.06162(18) 0.0423(12) Uani 1 1 d . . .
H3 H 0.4600 0.4540 -0.0482 0.051 Uiso 1 1 calc R . .
C4 C 0.3384(4) 0.5502(5) -0.0852(2) 0.0562(15) Uani 1 1 d . . .
H4 H 0.3711 0.6310 -0.0868 0.067 Uiso 1 1 calc R . .
C5 C 0.2367(4) 0.5367(5) -0.1063(2) 0.0534(14) Uani 1 1 d . . .
C6 C 0.1901(4) 0.4189(5) -0.1017(2) 0.0566(15) Uani 1 1 d . . .
H6 H 0.1216 0.4096 -0.1150 0.068 Uiso 1 1 calc R . .
C7 C 0.2409(4) 0.3116(5) -0.07785(19) 0.0460(13) Uani 1 1 d . . .
H7 H 0.2068 0.2319 -0.0752 0.055 Uiso 1 1 calc R . .
C8 C 0.1807(5) 0.6525(5) -0.1330(3) 0.089(2) Uani 1 1 d . . .
H8A H 0.1461 0.6253 -0.1668 0.134 Uiso 1 1 calc R . .
H8B H 0.2296 0.7202 -0.1394 0.134 Uiso 1 1 calc R . .
H8C H 0.1310 0.6854 -0.1099 0.134 Uiso 1 1 calc R . .
C9 C 0.4781(3) 0.0718(4) 0.10001(18) 0.0348(11) Uani 1 1 d . . .
C10 C 0.4628(4) 0.1168(5) 0.15529(18) 0.0407(12) Uani 1 1 d . . .
C11 C 0.5322(4) 0.2030(5) 0.1819(2) 0.0578(15) Uani 1 1 d . . .
H11 H 0.5910 0.2290 0.1657 0.069 Uiso 1 1 calc R . .
C12 C 0.5139(5) 0.2502(6) 0.2323(2) 0.0716(18) Uani 1 1 d . . .
H12 H 0.5604 0.3091 0.2494 0.086 Uiso 1 1 calc R . .
C13 C 0.4290(5) 0.2126(6) 0.2578(2) 0.0636(17) Uani 1 1 d . . .
C14 C 0.3617(5) 0.1252(6) 0.2319(2) 0.0673(17) Uani 1 1 d . . .
H14 H 0.3043 0.0975 0.2489 0.081 Uiso 1 1 calc R . .
C15 C 0.3774(4) 0.0772(5) 0.1809(2) 0.0553(14) Uani 1 1 d . . .
H15 H 0.3305 0.0185 0.1640 0.066 Uiso 1 1 calc R . .
C16 C 0.4097(5) 0.2682(8) 0.3127(2) 0.102(3) Uani 1 1 d . . .
H16A H 0.4723 0.2649 0.3359 0.153 Uiso 1 1 calc R . .
H16B H 0.3574 0.2173 0.3282 0.153 Uiso 1 1 calc R . .
H16C H 0.3870 0.3575 0.3086 0.153 Uiso 1 1 calc R . .
O1 O 0.4967(2) 0.2179(3) -0.02513(12) 0.0366(7) Uani 1 1 d . . .
O2 O 0.3494(2) 0.1044(3) -0.02878(12) 0.0352(7) Uani 1 1 d . . .
O3 O 0.5575(2) 0.1110(3) 0.07813(11) 0.0379(7) Uani 1 1 d . . .
O4 O 0.4103(2) -0.0020(3) 0.07616(11) 0.0362(7) Uani 1 1 d . . .
Ru1 Ru 0.57591(3) 0.05730(3) 0.001175(14) 0.02965(13) Uani 1 1 d . . .

loop_
_atom_site_aniso_label
_atom_site_aniso_U_11
_atom_site_aniso_U_22
_atom_site_aniso_U_33
_atom_site_aniso_U_23
_atom_site_aniso_U_13
_atom_site_aniso_U_12
Br1 0.0235(3) 0.0335(4) 0.0786(5) 0.000 0.0093(3) 0.000
C1 0.031(3) 0.032(2) 0.033(3) 0.001(2) 0.006(2) 0.001(2)
C2 0.031(3) 0.033(2) 0.037(3) 0.001(2) 0.003(2) 0.003(2)
C3 0.037(3) 0.039(3) 0.051(3) 0.000(2) 0.003(2) 0.004(2)
C4 0.062(4) 0.034(3) 0.072(4) 0.009(3) 0.000(3) 0.002(3)
C5 0.059(4) 0.044(3) 0.057(3) 0.010(3) 0.000(3) 0.013(3)
C6 0.040(3) 0.062(4) 0.064(4) 0.007(3) -0.014(3) 0.012(3)
C7 0.042(3) 0.039(3) 0.057(3) 0.007(2) 0.005(3) 0.001(2)
C8 0.091(5) 0.064(4) 0.107(5) 0.027(4) -0.019(4) 0.019(4)
C9 0.030(3) 0.032(2) 0.043(3) 0.007(2) 0.005(2) 0.009(2)
C10 0.040(3) 0.047(3) 0.036(3) 0.008(2) 0.008(2) 0.008(2)
C11 0.046(3) 0.081(4) 0.047(3) -0.006(3) 0.012(3) -0.016(3)
C12 0.071(5) 0.097(5) 0.047(4) -0.022(3) 0.006(3) -0.009(4)
C13 0.060(4) 0.096(5) 0.035(3) -0.005(3) 0.005(3) 0.020(4)
C14 0.059(4) 0.101(5) 0.045(3) 0.001(3) 0.020(3) -0.001(4)
C15 0.050(3) 0.070(4) 0.047(3) 0.003(3) 0.011(3) -0.004(3)
C16 0.099(6) 0.160(7) 0.046(4) -0.021(4) 0.007(4) 0.024(5)
O1 0.0237(17) 0.0326(16) 0.054(2) 0.0070(14) 0.0044(15) 0.0000(14)
O2 0.0256(16) 0.0296(15) 0.051(2) 0.0071(15) 0.0039(15) 0.0026(14)
O3 0.0317(18) 0.0440(18) 0.0384(18) -0.0011(15) 0.0059(15) -0.0044(15)
O4 0.0305(17) 0.0388(17) 0.0403(18) 0.0004(15) 0.0097(15) -0.0045(15)
Ru1 0.0207(2) 0.0295(2) 0.0396(2) 0.00232(17) 0.00680(15) -0.00013(15)

loop_
_atom_type_symbol
_atom_type_description
_atom_type_scat_dispersion_real
_atom_type_scat_dispersion_imag
_atom_type_scat_source
C C 0.0033 0.0016 'International Tables Vol C Tables 4.2.6.8 and 6.1.1.4'
H H 0.0000 0.0000 'International Tables Vol C Tables 4.2.6.8 and 6.1.1.4'
O O 0.0106 0.0060 'International Tables Vol C Tables 4.2.6.8 and 6.1.1.4'
Br Br -0.2901 2.4595 'International Tables Vol C Tables 4.2.6.8 and 6.1.1.4'
Ru Ru -1.2594 0.8363 'International Tables Vol C Tables 4.2.6.8 and 6.1.1.4'

loop_
_geom_angle_atom_site_label_1
_geom_angle_atom_site_label_2
_geom_angle_atom_site_label_3
_geom_angle
_geom_angle_site_symmetry_1
_geom_angle_site_symmetry_3
Ru1 Br1 Ru1 116.51(3) 2_655 .
O1 C1 O2 122.6(4) . .
O1 C1 C2 118.9(4) . .
O2 C1 C2 118.5(4) . .
C3 C2 C7 119.5(4) . .
C3 C2 C1 120.9(4) . .
C7 C2 C1 119.6(4) . .
C2 C3 C4 120.1(4) . .
C3 C4 C5 120.6(5) . .
C6 C5 C4 118.3(5) . .
C6 C5 C8 121.9(5) . .
C4 C5 C8 119.8(5) . .
C5 C6 C7 122.4(5) . .
C6 C7 C2 119.1(5) . .
O3 C9 O4 123.1(4) . .
O3 C9 C10 118.3(4) . .
O4 C9 C10 118.6(4) . .
C15 C10 C11 118.8(5) . .
C15 C10 C9 120.7(5) . .
C11 C10 C9 120.5(5) . .
C10 C11 C12 120.0(5) . .
C13 C12 C11 121.7(6) . .
C12 C13 C14 118.1(5) . .
C12 C13 C16 120.6(6) . .
C14 C13 C16 121.2(6) . .
C13 C14 C15 121.5(6) . .
C10 C15 C14 119.9(5) . .
C1 O1 Ru1 119.1(3) . .
C1 O2 Ru1 120.0(3) . 5_655
C9 O3 Ru1 118.8(3) . .
C9 O4 Ru1 119.8(3) . 5_655
O2 Ru1 O1 178.01(12) 5_655 .
O2 Ru1 O3 89.47(12) 5_655 .
O1 Ru1 O3 89.41(12) . .
O2 Ru1 O4 91.02(11) 5_655 5_655
O1 Ru1 O4 90.05(12) . 5_655
O3 Ru1 O4 178.25(12) . 5_655
O2 Ru1 Ru1 88.92(8) 5_655 5_655
O1 Ru1 Ru1 89.43(8) . 5_655
O3 Ru1 Ru1 89.74(9) . 5_655
O4 Ru1 Ru1 88.60(8) 5_655 5_655
O2 Ru1 Br1 92.77(8) 5_655 .
O1 Ru1 Br1 88.92(8) . .
O3 Ru1 Br1 91.88(8) . .
O4 Ru1 Br1 89.77(8) 5_655 .
Ru1 Ru1 Br1 177.67(2) 5_655 .

loop_
_geom_bond_atom_site_label_1
_geom_bond_atom_site_label_2
_geom_bond_distance
_geom_bond_site_symmetry_2
Br1 Ru1 2.6630(5) 2_655
Br1 Ru1 2.6630(5) .
C1 O1 1.271(5) .
C1 O2 1.275(5) .
C1 C2 1.469(6) .
C2 C3 1.381(6) .
C2 C7 1.383(6) .
C3 C4 1.385(6) .
C4 C5 1.388(7) .
C5 C6 1.354(7) .
C5 C8 1.513(7) .
C6 C7 1.386(6) .
C9 O3 1.270(5) .
C9 O4 1.268(5) .
C9 C10 1.476(6) .
C10 C15 1.383(7) .
C10 C11 1.388(7) .
C11 C12 1.380(7) .
C12 C13 1.370(8) .
C13 C14 1.373(8) .
C13 C16 1.515(7) .
C14 C15 1.387(7) .
O1 Ru1 2.016(3) .
O2 Ru1 2.007(3) 5_655
O3 Ru1 2.020(3) .
O4 Ru1 2.023(3) 5_655
Ru1 O2 2.007(3) 5_655
Ru1 O4 2.023(3) 5_655
Ru1 Ru1 2.2898(7) 5_655

loop_
_geom_torsion_atom_site_label_1
_geom_torsion_atom_site_label_2
_geom_torsion_atom_site_label_3
_geom_torsion_atom_site_label_4
_geom_torsion
_geom_torsion_site_symmetry_1
_geom_torsion_site_symmetry_2
_geom_torsion_site_symmetry_3
_geom_torsion_site_symmetry_4
O1 C1 C2 C3 -7.0(7) . . . .
O2 C1 C2 C3 173.6(4) . . . .
O1 C1 C2 C7 169.9(4) . . . .
O2 C1 C2 C7 -9.5(7) . . . .
C7 C2 C3 C4 -0.3(7) . . . .
C1 C2 C3 C4 176.6(5) . . . .
C2 C3 C4 C5 -1.2(8) . . . .
C3 C4 C5 C6 2.1(8) . . . .
C3 C4 C5 C8 -178.5(5) . . . .
C4 C5 C6 C7 -1.4(9) . . . .
C8 C5 C6 C7 179.2(5) . . . .
C5 C6 C7 C2 -0.1(8) . . . .
C3 C2 C7 C6 1.0(7) . . . .
C1 C2 C7 C6 -176.0(4) . . . .
O3 C9 C10 C15 179.8(4) . . . .
O4 C9 C10 C15 1.3(6) . . . .
O3 C9 C10 C11 1.9(6) . . . .
O4 C9 C10 C11 -176.7(4) . . . .
C15 C10 C11 C12 -1.7(8) . . . .
C9 C10 C11 C12 176.3(5) . . . .
C10 C11 C12 C13 1.1(9) . . . .
C11 C12 C13 C14 0.3(9) . . . .
C11 C12 C13 C16 -178.7(6) . . . .
C12 C13 C14 C15 -1.1(9) . . . .
C16 C13 C14 C15 177.9(5) . . . .
C11 C10 C15 C14 0.9(7) . . . .
C9 C10 C15 C14 -177.0(5) . . . .
C13 C14 C15 C10 0.5(8) . . . .
O2 C1 O1 Ru1 2.8(6) . . . .
C2 C1 O1 Ru1 -176.5(3) . . . .
O1 C1 O2 Ru1 -1.5(6) . . . 5_655
C2 C1 O2 Ru1 177.8(3) . . . 5_655
O4 C9 O3 Ru1 1.4(5) . . . .
C10 C9 O3 Ru1 -177.1(3) . . . .
O3 C9 O4 Ru1 -2.1(5) . . . 5_655
C10 C9 O4 Ru1 176.4(3) . . . 5_655
C1 O1 Ru1 O2 -36(4) . . . 5_655
C1 O1 Ru1 O3 -92.1(3) . . . .
C1 O1 Ru1 O4 86.2(3) . . . 5_655
C1 O1 Ru1 Ru1 -2.4(3) . . . 5_655
C1 O1 Ru1 Br1 176.0(3) . . . .
C9 O3 Ru1 O2 -89.1(3) . . . 5_655
C9 O3 Ru1 O1 89.2(3) . . . .
C9 O3 Ru1 O4 17(4) . . . 5_655
C9 O3 Ru1 Ru1 -0.2(3) . . . 5_655
C9 O3 Ru1 Br1 178.1(3) . . . .
Ru1 Br1 Ru1 O2 20.29(8) 2_655 . . 5_655
Ru1 Br1 Ru1 O1 -160.77(9) 2_655 . . .
Ru1 Br1 Ru1 O3 109.85(8) 2_655 . . .
Ru1 Br1 Ru1 O4 -70.72(8) 2_655 . . 5_655
Ru1 Br1 Ru1 Ru1 -116.1(7) 2_655 . . 5_655
